data_2227822
loop_
_publ_author_name
'Chang, Ya-Ting'
'Yeh, Chun-Ting'
'Kao, Ching-Che'
'Lin, Chia-Her'

_publ_section_title
;
 Poly[[aquacalcium(II)]-\m~4~-1<i>H</i>-imidazole-4,5-dicarboxylato]
;
_journal_coeditor_code NC2199
_journal_issue 11
_journal_name_full 'Acta Crystallographica Section E'
_journal_page_first m1382
_journal_paper_doi 10.1107/S1600536810039000
_journal_volume 66
_journal_year 2010
_chemical_formula_iupac '[Ca (C5 H2 N2 O4) (H2 O)]'
_chemical_formula_moiety 'C5 H4 Ca N2 O5'
_chemical_formula_sum 'C5 H4 Ca N2 O5'
_chemical_formula_weight 212.18
_chemical_name_systematic
;
Poly[[aquacalcium(II)]-\m~4~-1<i>H</i>-imidazole-4,5-dicarboxylato]
;
_space_group_IT_number 14
_symmetry_cell_setting monoclinic
_symmetry_space_group_name_Hall '-P 2yn'
_symmetry_space_group_name_H-M 'P 1 21/n 1'
_atom_sites_solution_hydrogens geom
_atom_sites_solution_primary direct
_atom_sites_solution_secondary difmap
_audit_creation_method SHELXL-97
_cell_angle_alpha 90.00
_cell_angle_beta 103.041(2)
_cell_angle_gamma 90.00
_cell_formula_units_Z 4
_cell_length_a 6.4752(4)
_cell_length_b 9.7627(6)
_cell_length_c 10.9079(6)
_cell_measurement_reflns_used 4091
_cell_measurement_temperature 295(2)
_cell_measurement_theta_max 28.30
_cell_measurement_theta_min 2.83
_cell_volume 671.76(7)
_computing_cell_refinement 'SAINT (Bruker, 2010)'
_computing_data_collection 'APEX2 (Bruker, 2010)'
_computing_data_reduction 'SAINT (Bruker, 2010)'
_computing_molecular_graphics 'SHELXTL (Sheldrick, 2008)'
_computing_publication_material 'SHELXTL (Sheldrick, 2008)'
_computing_structure_refinement 'SHELXL97 (Sheldrick, 2008)'
_computing_structure_solution 'SHELXS97 (Sheldrick, 2008)'
_diffrn_ambient_temperature 295(2)
_diffrn_detector_area_resol_mean 8.3333
_diffrn_measured_fraction_theta_full 0.997
_diffrn_measured_fraction_theta_max 0.997
_diffrn_measurement_device_type 'Bruker APEXII CCD'
_diffrn_measurement_method '\f and \w scans'
_diffrn_radiation_monochromator graphite
_diffrn_radiation_source 'fine-focus sealed tube'
_diffrn_radiation_type MoK\a
_diffrn_radiation_wavelength 0.71073
_diffrn_reflns_av_R_equivalents 0.0244
_diffrn_reflns_av_sigmaI/netI 0.0176
_diffrn_reflns_limit_h_max 8
_diffrn_reflns_limit_h_min -8
_diffrn_reflns_limit_k_max 12
_diffrn_reflns_limit_k_min -12
_diffrn_reflns_limit_l_max 14
_diffrn_reflns_limit_l_min -14
_diffrn_reflns_number 6029
_diffrn_reflns_theta_full 28.30
_diffrn_reflns_theta_max 28.30
_diffrn_reflns_theta_min 2.83
_exptl_absorpt_coefficient_mu 0.924
_exptl_absorpt_correction_T_max 0.8738
_exptl_absorpt_correction_T_min 0.6812
_exptl_absorpt_correction_type multi-scan
_exptl_absorpt_process_details '(SADABS; Bruker, 2008)'
_exptl_crystal_colour colourless
_exptl_crystal_density_diffrn 2.098
_exptl_crystal_density_method 'not measured'
_exptl_crystal_description columnar
_exptl_crystal_F_000 432
_exptl_crystal_size_max 0.45
_exptl_crystal_size_mid 0.20
_exptl_crystal_size_min 0.15
_refine_diff_density_max 0.326
_refine_diff_density_min -0.353
_refine_ls_extinction_coef 0.092(5)
_refine_ls_extinction_expression Fc^*^=kFc[1+0.001xFc^2^\l^3^/sin(2\q)]^-1/4^
_refine_ls_extinction_method 'SHELXL97 (Sheldrick, 2008)'
_refine_ls_goodness_of_fit_ref 1.082
_refine_ls_hydrogen_treatment constr
_refine_ls_matrix_type full
_refine_ls_number_parameters 119
_refine_ls_number_reflns 1665
_refine_ls_number_restraints 0
_refine_ls_restrained_S_all 1.082
_refine_ls_R_factor_all 0.0253
_refine_ls_R_factor_gt 0.0248
_refine_ls_shift/su_max 0.000
_refine_ls_shift/su_mean 0.000
_refine_ls_structure_factor_coef Fsqd
_refine_ls_weighting_details 'calc w=1/[\s^2^(Fo^2^)+(0.0397P)^2^+0.2825P] where P=(Fo^2^+2Fc^2^)/3'
_refine_ls_weighting_scheme calc
_refine_ls_wR_factor_gt 0.0686
_refine_ls_wR_factor_ref 0.0689
_reflns_number_gt 1619
_reflns_number_total 1665
_reflns_threshold_expression I>2sigma(I)
_cod_data_source_file nc2199.cif
_cod_data_source_block I
_cod_original_sg_symbol_H-M 'P 21/n'
_cod_database_code 2227822
_cod_database_fobs_code 2227822

loop_
_symmetry_equiv_pos_as_xyz
'x, y, z'
'-x+1/2, y+1/2, -z+1/2'
'-x, -y, -z'
'x-1/2, -y-1/2, z-1/2'

loop_
_atom_site_type_symbol
_atom_site_label
_atom_site_fract_x
_atom_site_fract_y
_atom_site_fract_z
_atom_site_U_iso_or_equiv
_atom_site_adp_type
_atom_site_calc_flag
_atom_site_refinement_flags
_atom_site_occupancy
_atom_site_disorder_assembly
_atom_site_disorder_group
Ca Ca1 0.08356(4) 0.55299(2) 0.17359(2) 0.01629(12) Uani d . 1 . .
O O1 -0.22252(16) 0.39733(10) 0.20098(8) 0.0226(2) Uani d . 1 . .
O O2 -0.25830(16) 0.22314(10) 0.70724(8) 0.0239(2) Uani d . 1 . .
O O3 -0.40728(15) 0.13090(9) 0.52331(8) 0.0202(2) Uani d . 1 . .
O O4 -0.30507(15) 0.19962(9) 0.28239(8) 0.0201(2) Uani d . 1 . .
O O5 0.38501(16) 0.60082(11) 0.08033(10) 0.0293(2) Uani d . 1 . .
H H5A 0.5147 0.6114 0.1164 0.044 Uiso d R 1 . .
H H5B 0.3763 0.5845 0.0028 0.044 Uiso d R 1 . .
C C1 -0.26916(17) 0.32726(12) 0.28690(10) 0.0140(2) Uani d . 1 . .
C C2 -0.27309(17) 0.39902(11) 0.40685(10) 0.0132(2) Uani d . 1 . .
C C3 -0.31453(17) 0.22884(12) 0.58996(11) 0.0143(2) Uani d . 1 . .
C C4 -0.23120(19) 0.57835(12) 0.53133(11) 0.0160(2) Uani d . 1 . .
H H4A -0.2128 0.6687 0.5586 0.019 Uiso calc R 1 . .
C C5 -0.27759(17) 0.35991(11) 0.52820(10) 0.0129(2) Uani d . 1 . .
N N1 -0.24822(16) 0.47378(10) 0.60526(9) 0.0152(2) Uani d . 1 . .
N N2 -0.24362(16) 0.53860(10) 0.41286(10) 0.0147(2) Uani d . 1 . .
H H2A -0.2347 0.5911 0.3510 0.018 Uiso calc R 1 . .

loop_
_atom_site_aniso_label
_atom_site_aniso_U_11
_atom_site_aniso_U_22
_atom_site_aniso_U_33
_atom_site_aniso_U_12
_atom_site_aniso_U_13
_atom_site_aniso_U_23
Ca1 0.02062(16) 0.01716(16) 0.01057(16) 0.00256(8) 0.00247(10) -0.00080(8)
O1 0.0348(5) 0.0199(5) 0.0159(4) -0.0034(4) 0.0118(4) 0.0003(3)
O2 0.0332(5) 0.0246(5) 0.0121(4) -0.0058(4) 0.0009(4) 0.0035(3)
O3 0.0297(5) 0.0141(4) 0.0160(4) -0.0067(3) 0.0032(4) -0.0002(3)
O4 0.0305(5) 0.0138(4) 0.0184(4) -0.0033(3) 0.0103(4) -0.0037(3)
O5 0.0252(5) 0.0310(6) 0.0326(5) -0.0034(4) 0.0082(4) -0.0045(4)
C1 0.0155(5) 0.0141(5) 0.0128(5) 0.0003(4) 0.0038(4) -0.0012(4)
C2 0.0151(5) 0.0111(5) 0.0133(5) -0.0002(4) 0.0032(4) -0.0001(4)
C3 0.0159(5) 0.0141(5) 0.0130(5) -0.0004(4) 0.0033(4) 0.0015(4)
C4 0.0197(5) 0.0125(5) 0.0157(5) -0.0007(4) 0.0041(4) -0.0023(4)
C5 0.0146(5) 0.0120(5) 0.0116(5) -0.0011(4) 0.0020(4) -0.0014(4)
N1 0.0194(5) 0.0131(4) 0.0129(5) -0.0015(4) 0.0030(4) -0.0026(4)
N2 0.0196(5) 0.0115(5) 0.0138(5) -0.0003(3) 0.0054(4) 0.0009(3)

loop_
_atom_type_symbol
_atom_type_description
_atom_type_scat_dispersion_real
_atom_type_scat_dispersion_imag
_atom_type_scat_source
C C 0.0033 0.0016 'International Tables Vol C Tables 4.2.6.8 and 6.1.1.4'
H H 0.0000 0.0000 'International Tables Vol C Tables 4.2.6.8 and 6.1.1.4'
N N 0.0061 0.0033 'International Tables Vol C Tables 4.2.6.8 and 6.1.1.4'
O O 0.0106 0.0060 'International Tables Vol C Tables 4.2.6.8 and 6.1.1.4'
Ca Ca 0.2262 0.3064 'International Tables Vol C Tables 4.2.6.8 and 6.1.1.4'

loop_
_geom_angle_atom_site_label_1
_geom_angle_atom_site_label_2
_geom_angle_atom_site_label_3
_geom_angle_site_symmetry_1
_geom_angle_site_symmetry_3
_geom_angle
_geom_angle_publ_flag
O3 Ca1 N1 2_455 3_566 166.21(3) ?
O3 Ca1 O4 2_455 2_455 76.01(3) ?
N1 Ca1 O4 3_566 2_455 92.65(3) ?
O3 Ca1 O3 2_455 4_665 72.60(3) ?
N1 Ca1 O3 3_566 4_665 121.18(3) ?
O4 Ca1 O3 2_455 4_665 134.15(3) ?
O3 Ca1 O5 2_455 . 79.88(4) ?
N1 Ca1 O5 3_566 . 102.83(4) ?
O4 Ca1 O5 2_455 . 131.87(3) ?
O3 Ca1 O5 4_665 . 73.62(3) ?
O3 Ca1 O1 2_455 . 94.03(3) ?
N1 Ca1 O1 3_566 . 89.89(3) ?
O4 Ca1 O1 2_455 . 72.51(3) ?
O3 Ca1 O1 4_665 . 77.25(3) ?
O5 Ca1 O1 . . 150.74(3) ?
O3 Ca1 O2 2_455 3_566 104.41(3) ?
N1 Ca1 O2 3_566 3_566 63.83(3) ?
O4 Ca1 O2 2_455 3_566 70.90(3) ?
O3 Ca1 O2 4_665 3_566 149.31(3) ?
O5 Ca1 O2 . 3_566 75.80(3) ?
O1 Ca1 O2 . 3_566 133.11(3) ?
O3 Ca1 O2 2_455 4_665 120.77(3) ?
N1 Ca1 O2 3_566 4_665 73.01(3) ?
O4 Ca1 O2 2_455 4_665 141.64(3) ?
O3 Ca1 O2 4_665 4_665 48.30(3) ?
O5 Ca1 O2 . 4_665 86.41(3) ?
O1 Ca1 O2 . 4_665 72.09(3) ?
O2 Ca1 O2 3_566 4_665 127.387(11) ?
O3 Ca1 C3 2_455 4_665 96.57(3) ?
N1 Ca1 C3 3_566 4_665 97.22(3) ?
O4 Ca1 C3 2_455 4_665 144.90(3) ?
O3 Ca1 C3 4_665 4_665 23.99(3) ?
O5 Ca1 C3 . 4_665 78.38(3) ?
O1 Ca1 C3 . 4_665 73.91(3) ?
O2 Ca1 C3 3_566 4_665 142.98(3) ?
O2 Ca1 C3 4_665 4_665 24.33(3) ?
O3 Ca1 Ca1 2_455 3_565 37.36(2) ?
N1 Ca1 Ca1 3_566 3_565 156.42(3) ?
O4 Ca1 Ca1 2_455 3_565 107.26(2) ?
O3 Ca1 Ca1 4_665 3_565 35.24(2) ?
O5 Ca1 Ca1 . 3_565 73.40(3) ?
O1 Ca1 Ca1 . 3_565 84.38(2) ?
O2 Ca1 Ca1 3_566 3_565 134.22(2) ?
O2 Ca1 Ca1 4_665 3_565 83.473(19) ?
C3 Ca1 Ca1 4_665 3_565 59.22(2) ?
C1 O1 Ca1 . . 137.21(8) ?
C3 O2 Ca1 . 3_566 117.19(8) ?
C3 O2 Ca1 . 4_566 84.15(7) ?
Ca1 O2 Ca1 3_566 4_566 158.66(4) ?
C3 O3 Ca1 . 2_445 148.04(8) ?
C3 O3 Ca1 . 4_566 104.46(7) ?
Ca1 O3 Ca1 2_445 4_566 107.40(3) ?
C1 O4 Ca1 . 2_445 135.14(8) ?
Ca1 O5 H5A . . 129.0 ?
Ca1 O5 H5B . . 119.9 ?
H5A O5 H5B . . 108.7 ?
O1 C1 O4 . . 125.60(10) ?
O1 C1 C2 . . 117.11(10) ?
O4 C1 C2 . . 117.22(10) ?
N2 C2 C5 . . 105.09(10) ?
N2 C2 C1 . . 118.56(10) ?
C5 C2 C1 . . 135.93(10) ?
O2 C3 O3 . . 122.99(11) ?
O2 C3 C5 . . 117.48(10) ?
O3 C3 C5 . . 119.48(10) ?
O2 C3 Ca1 . 4_566 71.53(7) ?
O3 C3 Ca1 . 4_566 51.54(6) ?
C5 C3 Ca1 . 4_566 170.99(8) ?
N1 C4 N2 . . 111.80(11) ?
N1 C4 H4A . . 124.1 ?
N2 C4 H4A . . 124.1 ?
N1 C5 C2 . . 109.29(10) ?
N1 C5 C3 . . 115.48(10) ?
C2 C5 C3 . . 135.17(10) ?
C4 N1 C5 . . 105.64(10) ?
C4 N1 Ca1 . 3_566 127.80(8) ?
C5 N1 Ca1 . 3_566 119.26(7) ?
C4 N2 C2 . . 108.16(10) ?
C4 N2 H2A . . 125.9 ?
C2 N2 H2A . . 125.9 ?

loop_
_geom_bond_atom_site_label_1
_geom_bond_atom_site_label_2
_geom_bond_site_symmetry_2
_geom_bond_distance
_geom_bond_publ_flag
Ca1 O3 2_455 2.3211(9) ?
Ca1 N1 3_566 2.4215(10) ?
Ca1 O4 2_455 2.4336(9) ?
Ca1 O3 4_665 2.4408(9) ?
Ca1 O5 . 2.4411(11) ?
Ca1 O1 . 2.5679(10) ?
Ca1 O2 3_566 2.6614(10) ?
Ca1 O2 4_665 2.8776(10) ?
Ca1 C3 4_665 3.0181(12) ?
Ca1 Ca1 3_565 3.8384(5) ?
O1 C1 . 1.2511(14) ?
O2 C3 . 1.2498(14) ?
O2 Ca1 3_566 2.6613(10) ?
O2 Ca1 4_566 2.8777(10) ?
O3 C3 . 1.2675(14) ?
O3 Ca1 2_445 2.3212(9) ?
O3 Ca1 4_566 2.4408(9) ?
O4 C1 . 1.2665(14) ?
O4 Ca1 2_445 2.4336(9) ?
O5 H5A . 0.8497 ?
O5 H5B . 0.8496 ?
C1 C2 . 1.4895(15) ?
C2 N2 . 1.3755(14) ?
C2 C5 . 1.3842(15) ?
C3 C5 . 1.4904(16) ?
C3 Ca1 4_566 3.0182(12) ?
C4 N1 . 1.3209(16) ?
C4 N2 . 1.3342(15) ?
C4 H4A . 0.9300 ?
C5 N1 . 1.3806(14) ?
N1 Ca1 3_566 2.4215(10) ?
N2 H2A . 0.8600 ?

loop_
_geom_hbond_atom_site_label_D
_geom_hbond_atom_site_label_H
_geom_hbond_atom_site_label_A
_geom_hbond_site_symmetry_A
_geom_hbond_distance_DH
_geom_hbond_distance_HA
_geom_hbond_distance_DA
_geom_hbond_angle_DHA
O5 H5A O4 2 0.85 2.13 2.9552(14) 162.2
O5 H5B O1 3_565 0.85 2.23 3.0109(14) 153.2
N2 H2A O4 2_455 0.86 1.86 2.7220(13) 175.6
